data_2221967
loop_
_publ_author_name
'Tao, Yuan'
'Liang, Yu-Feng'
'Guo, Xiao-Qiang'
'Mao, Zhi-Hua'
'Qi, Qing-Rong'

_publ_section_title
;
 3,3'-[(<i>tert</i>-Butoxycarbonyl)azanediyl]dipropanoic acid
;
_journal_coeditor_code CI2799
_journal_issue 6
_journal_name_full 'Acta Crystallographica Section E'
_journal_page_first o1408
_journal_paper_doi 10.1107/S1600536809018911
_journal_volume 65
_journal_year 2009
_chemical_formula_iupac 'C11 H19 N O6'
_chemical_formula_moiety 'C11 H19 N O6'
_chemical_formula_sum 'C11 H19 N O6'
_chemical_formula_weight 261.27
_chemical_name_systematic
;
3,3'-[(<i>tert</i>-Butoxycarbonyl)azanediyl]dipropanoic acid
;
_space_group_IT_number 61
_symmetry_cell_setting orthorhombic
_symmetry_space_group_name_Hall '-P 2ac 2ab'
_symmetry_space_group_name_H-M 'P b c a'
_atom_sites_solution_hydrogens geom
_atom_sites_solution_primary direct
_atom_sites_solution_secondary difmap
_cell_angle_alpha 90.00
_cell_angle_beta 90.00
_cell_angle_gamma 90.00
_cell_formula_units_Z 8
_cell_length_a 10.632(2)
_cell_length_b 14.559(3)
_cell_length_c 18.257(4)
_cell_measurement_reflns_used 20
_cell_measurement_temperature 292(2)
_cell_measurement_theta_max 6.79
_cell_measurement_theta_min 5.69
_cell_volume 2826.0(10)
_computing_cell_refinement 'DIFRAC (Gabe & White, 1993)'
_computing_data_collection 'DIFRAC (Gabe & White, 1993)'
_computing_data_reduction 'NRCVAX (Gabe <i>et al.</i>, 1989)'
_computing_molecular_graphics 'ORTEP-3 for Windows (Farrugia, 1997)'
_computing_publication_material 'SHELXL97 (Sheldrick, 2008)'
_computing_structure_refinement 'SHELXL97 (Sheldrick, 2008)'
_computing_structure_solution 'SHELXS97 (Sheldrick, 2008)'
_diffrn_ambient_temperature 292(2)
_diffrn_measured_fraction_theta_full 0.995
_diffrn_measured_fraction_theta_max 0.995
_diffrn_measurement_device_type 'Enraf--Nonius CAD-4'
_diffrn_measurement_method \w/2-\q
_diffrn_radiation_monochromator graphite
_diffrn_radiation_source 'fine-focus sealed tube'
_diffrn_radiation_type MoK\a
_diffrn_radiation_wavelength 0.71073
_diffrn_reflns_av_R_equivalents 0.0081
_diffrn_reflns_av_sigmaI/netI 0.0627
_diffrn_reflns_limit_h_max 12
_diffrn_reflns_limit_h_min -1
_diffrn_reflns_limit_k_max 17
_diffrn_reflns_limit_k_min -3
_diffrn_reflns_limit_l_max 22
_diffrn_reflns_limit_l_min -10
_diffrn_reflns_number 2979
_diffrn_reflns_theta_full 25.49
_diffrn_reflns_theta_max 25.49
_diffrn_reflns_theta_min 2.23
_diffrn_standards_decay_% 1.251
_diffrn_standards_interval_count 200
_diffrn_standards_number 3
_exptl_absorpt_coefficient_mu 0.100
_exptl_absorpt_correction_type none
_exptl_crystal_colour colourless
_exptl_crystal_density_diffrn 1.228
_exptl_crystal_density_method 'not measured'
_exptl_crystal_description Block
_exptl_crystal_F_000 1120
_exptl_crystal_size_max 0.60
_exptl_crystal_size_mid 0.50
_exptl_crystal_size_min 0.44
_refine_diff_density_max 0.224
_refine_diff_density_min -0.248
_refine_ls_extinction_coef 0.0127(17)
_refine_ls_extinction_expression Fc^*^=kFc[1+0.001xFc^2^\l^3^/sin(2\q)]^-1/4^
_refine_ls_extinction_method 'SHELXL97 (Sheldrick, 2008)'
_refine_ls_goodness_of_fit_ref 1.086
_refine_ls_hydrogen_treatment mixed
_refine_ls_matrix_type full
_refine_ls_number_parameters 175
_refine_ls_number_reflns 2601
_refine_ls_number_restraints 0
_refine_ls_restrained_S_all 1.086
_refine_ls_R_factor_all 0.1759
_refine_ls_R_factor_gt 0.0538
_refine_ls_shift/su_max 0.001
_refine_ls_shift/su_mean 0.000
_refine_ls_structure_factor_coef Fsqd
_refine_ls_weighting_details 'calc w=1/[\s^2^(Fo^2^)+(0.0701P)^2^] where P=(Fo^2^+2Fc^2^)/3'
_refine_ls_weighting_scheme calc
_refine_ls_wR_factor_gt 0.1334
_refine_ls_wR_factor_ref 0.1705
_reflns_number_gt 1050
_reflns_number_total 2601
_reflns_threshold_expression I>2\s(I)
_cod_data_source_file ci2799.cif
_cod_data_source_block I
_cod_depositor_comments
;
The following automatic conversions were performed:
'_symmetry_cell_setting' value 'Orthorhombic' changed to 'orthorhombic'
according to '/home/saulius/struct/CIF-dictionaries/cif_core.dic'
dictionary named 'cif_core.dic' version 2.4.1 from 2010-06-29.

Automatic conversion script
Id: cif_fix_enum 1527 2010-12-29 10:47:43Z saulius 

The following automatic conversions were performed:

'_symmetry_cell_setting' value 'Orthorhombic' changed to
'orthorhombic' according to
/home/saulius/struct/CIF-dictionaries/cif_core.dic dictionary named
'cif_core.dic' version 2.4.1 from 2010-06-29.

Automatic conversion script
Id: cif_fix_values 1715 2011-07-08 13:25:40Z adriana 
;
_cod_original_cell_volume 2826.1(11)
_cod_database_code 2221967
_cod_database_fobs_code 2221967

loop_
_symmetry_equiv_pos_as_xyz
'x, y, z'
'-x+1/2, y+1/2, z'
'x, -y+1/2, z+1/2'
'-x+1/2, -y, z+1/2'
'-x, -y, -z'
'x-1/2, -y-1/2, -z'
'-x, y-1/2, -z-1/2'
'x-1/2, y, -z-1/2'

loop_
_atom_site_type_symbol
_atom_site_label
_atom_site_fract_x
_atom_site_fract_y
_atom_site_fract_z
_atom_site_U_iso_or_equiv
_atom_site_adp_type
_atom_site_calc_flag
_atom_site_refinement_flags
_atom_site_occupancy
_atom_site_disorder_assembly
_atom_site_disorder_group
O O1 0.1690(2) 0.18631(13) 0.36711(10) 0.0709(7) Uani d . 1 . .
O O2 0.0153(3) 0.10681(16) 0.31021(11) 0.0841(8) Uani d . 1 . .
O O3 0.0720(3) -0.04162(19) 0.08342(15) 0.0995(10) Uani d . 1 . .
H H3O 0.031(4) -0.058(3) 0.037(3) 0.129(16) Uiso d . 1 . .
O O4 0.0484(3) 0.09467(16) 0.03663(14) 0.1078(11) Uani d . 1 . .
O O5 0.1228(3) 0.49187(18) 0.26626(13) 0.0833(8) Uani d . 1 . .
H H5O 0.066(5) 0.526(3) 0.238(2) 0.137(18) Uiso d . 1 . .
O O6 0.1031(3) 0.39281(16) 0.17583(15) 0.1142(11) Uani d . 1 . .
N N1 0.1433(3) 0.20065(16) 0.24663(13) 0.0669(8) Uani d . 1 . .
C C1 0.2392(4) 0.1974(2) 0.48679(17) 0.0898(12) Uani d . 1 . .
H H1A 0.3223 0.1849 0.4687 0.135 Uiso calc R 1 . .
H H1B 0.2328 0.1772 0.5367 0.135 Uiso calc R 1 . .
H H1C 0.2233 0.2622 0.4843 0.135 Uiso calc R 1 . .
C C2 0.1697(4) 0.0451(2) 0.4391(2) 0.0981(14) Uani d . 1 . .
H H2A 0.1055 0.0146 0.4112 0.147 Uiso calc R 1 . .
H H2B 0.1700 0.0217 0.4882 0.147 Uiso calc R 1 . .
H H2C 0.2501 0.0342 0.4169 0.147 Uiso calc R 1 . .
C C3 0.0128(4) 0.1701(3) 0.4649(2) 0.1067(14) Uani d . 1 . .
H H3A -0.0026 0.2343 0.4571 0.160 Uiso calc R 1 . .
H H3B 0.0038 0.1560 0.5160 0.160 Uiso calc R 1 . .
H H3C -0.0467 0.1347 0.4371 0.160 Uiso calc R 1 . .
C C4 0.1436(4) 0.1469(2) 0.44047(16) 0.0686(10) Uani d . 1 . .
C C5 0.1046(4) 0.1604(2) 0.30812(18) 0.0623(9) Uani d . 1 . .
C C6 0.0904(4) 0.1711(2) 0.17744(16) 0.0688(10) Uani d . 1 . .
H H6A 0.1042 0.2185 0.1409 0.083 Uiso calc R 1 . .
H H6B 0.0003 0.1629 0.1829 0.083 Uiso calc R 1 . .
C C7 0.1484(3) 0.0821(2) 0.15127(17) 0.0747(11) Uani d . 1 . .
H H7A 0.2365 0.0922 0.1400 0.090 Uiso calc R 1 . .
H H7B 0.1437 0.0368 0.1902 0.090 Uiso calc R 1 . .
C C8 0.0838(4) 0.0459(3) 0.08533(19) 0.0719(10) Uani d . 1 . .
C C9 0.2554(4) 0.2605(2) 0.24626(18) 0.0762(10) Uani d . 1 . .
H H9A 0.2844 0.2675 0.1962 0.091 Uiso calc R 1 . .
H H9B 0.3220 0.2308 0.2738 0.091 Uiso calc R 1 . .
C C10 0.2318(4) 0.3548(2) 0.27853(18) 0.0762(11) Uani d . 1 . .
H H10A 0.1970 0.3475 0.3273 0.091 Uiso calc R 1 . .
H H10B 0.3116 0.3865 0.2833 0.091 Uiso calc R 1 . .
C C11 0.1451(4) 0.4125(2) 0.2344(2) 0.0732(11) Uani d . 1 . .

loop_
_atom_site_aniso_label
_atom_site_aniso_U_11
_atom_site_aniso_U_22
_atom_site_aniso_U_33
_atom_site_aniso_U_12
_atom_site_aniso_U_13
_atom_site_aniso_U_23
O1 0.0897(19) 0.0642(13) 0.0588(12) -0.0127(13) -0.0146(12) -0.0004(10)
O2 0.097(2) 0.0806(16) 0.0750(16) -0.0276(16) -0.0109(14) -0.0061(12)
O3 0.152(3) 0.0724(19) 0.0737(17) 0.0156(18) -0.0244(17) -0.0096(14)
O4 0.164(3) 0.0759(17) 0.0831(17) 0.0102(17) -0.0439(18) -0.0010(15)
O5 0.094(2) 0.0750(17) 0.0803(16) 0.0181(15) -0.0104(14) 0.0071(14)
O6 0.153(3) 0.0836(18) 0.106(2) 0.0274(18) -0.053(2) -0.0026(16)
N1 0.078(2) 0.0626(15) 0.0595(16) -0.0032(16) -0.0056(15) 0.0027(14)
C1 0.094(3) 0.103(3) 0.073(2) 0.004(2) -0.017(2) -0.012(2)
C2 0.132(4) 0.072(3) 0.090(3) 0.002(3) -0.012(3) 0.015(2)
C3 0.091(4) 0.132(3) 0.097(3) 0.009(3) 0.013(3) -0.017(3)
C4 0.080(3) 0.069(2) 0.0572(18) 0.002(2) -0.0009(18) -0.0036(17)
C5 0.066(3) 0.054(2) 0.067(2) -0.0066(19) -0.0100(19) -0.0035(17)
C6 0.080(3) 0.065(2) 0.060(2) 0.011(2) -0.0078(17) -0.0011(16)
C7 0.073(3) 0.082(2) 0.069(2) 0.014(2) -0.0123(18) -0.0100(18)
C8 0.081(3) 0.071(3) 0.064(2) 0.025(2) -0.0029(19) -0.009(2)
C9 0.069(3) 0.075(2) 0.084(2) 0.005(2) -0.0019(19) 0.014(2)
C10 0.078(3) 0.064(2) 0.087(2) -0.010(2) -0.023(2) 0.0155(17)
C11 0.087(3) 0.062(2) 0.071(2) -0.006(2) -0.011(2) 0.0116(19)

loop_
_atom_type_symbol
_atom_type_description
_atom_type_scat_dispersion_real
_atom_type_scat_dispersion_imag
_atom_type_scat_source
C C 0.0033 0.0016 'International Tables Vol C Tables 4.2.6.8 and 6.1.1.4'
H H 0.0000 0.0000 'International Tables Vol C Tables 4.2.6.8 and 6.1.1.4'
N N 0.0061 0.0033 'International Tables Vol C Tables 4.2.6.8 and 6.1.1.4'
O O 0.0106 0.0060 'International Tables Vol C Tables 4.2.6.8 and 6.1.1.4'

loop_
_geom_angle_atom_site_label_1
_geom_angle_atom_site_label_2
_geom_angle_atom_site_label_3
_geom_angle_site_symmetry_1
_geom_angle_site_symmetry_3
_geom_angle
_geom_angle_publ_flag
C5 O1 C4 . . 121.8(3) ?
C8 O3 H3O . . 108(2) ?
C11 O5 H5O . . 110(3) ?
C5 N1 C6 . . 119.0(3) ?
C5 N1 C9 . . 120.9(3) ?
C6 N1 C9 . . 119.0(3) ?
C4 C1 H1A . . 109.5 ?
C4 C1 H1B . . 109.5 ?
H1A C1 H1B . . 109.5 ?
C4 C1 H1C . . 109.5 ?
H1A C1 H1C . . 109.5 ?
H1B C1 H1C . . 109.5 ?
C4 C2 H2A . . 109.5 ?
C4 C2 H2B . . 109.5 ?
H2A C2 H2B . . 109.5 ?
C4 C2 H2C . . 109.5 ?
H2A C2 H2C . . 109.5 ?
H2B C2 H2C . . 109.5 ?
C4 C3 H3A . . 109.5 ?
C4 C3 H3B . . 109.5 ?
H3A C3 H3B . . 109.5 ?
C4 C3 H3C . . 109.5 ?
H3A C3 H3C . . 109.5 ?
H3B C3 H3C . . 109.5 ?
O1 C4 C3 . . 110.5(3) ?
O1 C4 C2 . . 109.4(3) ?
C3 C4 C2 . . 113.4(3) ?
O1 C4 C1 . . 101.2(3) ?
C3 C4 C1 . . 110.4(3) ?
C2 C4 C1 . . 111.3(3) ?
O2 C5 O1 . . 123.5(3) ?
O2 C5 N1 . . 123.0(3) ?
O1 C5 N1 . . 113.5(3) ?
N1 C6 C7 . . 111.8(3) ?
N1 C6 H6A . . 109.3 ?
C7 C6 H6A . . 109.3 ?
N1 C6 H6B . . 109.3 ?
C7 C6 H6B . . 109.3 ?
H6A C6 H6B . . 107.9 ?
C8 C7 C6 . . 111.8(3) ?
C8 C7 H7A . . 109.2 ?
C6 C7 H7A . . 109.2 ?
C8 C7 H7B . . 109.2 ?
C6 C7 H7B . . 109.2 ?
H7A C7 H7B . . 107.9 ?
O4 C8 O3 . . 122.6(3) ?
O4 C8 C7 . . 122.5(4) ?
O3 C8 C7 . . 114.9(3) ?
N1 C9 C10 . . 113.5(3) ?
N1 C9 H9A . . 108.9 ?
C10 C9 H9A . . 108.9 ?
N1 C9 H9B . . 108.9 ?
C10 C9 H9B . . 108.9 ?
H9A C9 H9B . . 107.7 ?
C11 C10 C9 . . 113.9(3) ?
C11 C10 H10A . . 108.8 ?
C9 C10 H10A . . 108.8 ?
C11 C10 H10B . . 108.8 ?
C9 C10 H10B . . 108.8 ?
H10A C10 H10B . . 107.7 ?
O6 C11 O5 . . 122.7(3) ?
O6 C11 C10 . . 125.6(3) ?
O5 C11 C10 . . 111.6(3) ?

loop_
_geom_bond_atom_site_label_1
_geom_bond_atom_site_label_2
_geom_bond_site_symmetry_2
_geom_bond_distance
_geom_bond_publ_flag
O1 C5 . 1.331(4) ?
O1 C4 . 1.482(3) ?
O2 C5 . 1.229(4) ?
O3 C8 . 1.281(4) ?
O3 H3O . 0.98(5) ?
O4 C8 . 1.199(4) ?
O5 C11 . 1.315(4) ?
O5 H5O . 0.94(5) ?
O6 C11 . 1.193(4) ?
N1 C5 . 1.331(4) ?
N1 C6 . 1.448(4) ?
N1 C9 . 1.477(4) ?
C1 C4 . 1.514(5) ?
C1 H1A . 0.96 ?
C1 H1B . 0.96 ?
C1 H1C . 0.96 ?
C2 C4 . 1.508(4) ?
C2 H2A . 0.96 ?
C2 H2B . 0.96 ?
C2 H2C . 0.96 ?
C3 C4 . 1.499(5) ?
C3 H3A . 0.96 ?
C3 H3B . 0.96 ?
C3 H3C . 0.96 ?
C6 C7 . 1.513(4) ?
C6 H6A . 0.97 ?
C6 H6B . 0.97 ?
C7 C8 . 1.482(5) ?
C7 H7A . 0.97 ?
C7 H7B . 0.97 ?
C9 C10 . 1.515(4) ?
C9 H9A . 0.97 ?
C9 H9B . 0.97 ?
C10 C11 . 1.486(5) ?
C10 H10A . 0.97 ?
C10 H10B . 0.97 ?

loop_
_geom_hbond_atom_site_label_D
_geom_hbond_atom_site_label_H
_geom_hbond_atom_site_label_A
_geom_hbond_site_symmetry_A
_geom_hbond_distance_DH
_geom_hbond_distance_HA
_geom_hbond_distance_DA
_geom_hbond_angle_DHA
O3 H3O O4 5 0.98(5) 1.68(5) 2.653(4) 174(4)
O5 H5O O2 7_566 0.94(5) 1.70(5) 2.628(3) 168(4)

loop_
_geom_torsion_atom_site_label_1
_geom_torsion_atom_site_label_2
_geom_torsion_atom_site_label_3
_geom_torsion_atom_site_label_4
_geom_torsion_site_symmetry_1
_geom_torsion_site_symmetry_2
_geom_torsion_site_symmetry_3
_geom_torsion_site_symmetry_4
_geom_torsion
_geom_torsion_publ_flag
C5 O1 C4 C3 . . . . -63.2(4) ?
C5 O1 C4 C2 . . . . 62.3(4) ?
C5 O1 C4 C1 . . . . 179.9(3) ?
C4 O1 C5 O2 . . . . 4.4(5) ?
C4 O1 C5 N1 . . . . -177.7(3) ?
C6 N1 C5 O2 . . . . -8.8(5) ?
C9 N1 C5 O2 . . . . -176.5(3) ?
C6 N1 C5 O1 . . . . 173.3(3) ?
C9 N1 C5 O1 . . . . 5.6(4) ?
C5 N1 C6 C7 . . . . -78.3(4) ?
C9 N1 C6 C7 . . . . 89.6(3) ?
N1 C6 C7 C8 . . . . 173.1(3) ?
C6 C7 C8 O4 . . . . 39.8(5) ?
C6 C7 C8 O3 . . . . -142.1(3) ?
C5 N1 C9 C10 . . . . -76.4(4) ?
C6 N1 C9 C10 . . . . 115.9(3) ?
N1 C9 C10 C11 . . . . -67.1(4) ?
C9 C10 C11 O6 . . . . -5.7(6) ?
C9 C10 C11 O5 . . . . 177.0(3) ?

loop_
_cod_related_entry_id
_cod_related_entry_database
_cod_related_entry_code
1 ChemSpider 14522867
